data_7037912
loop_
_publ_author_name
'Takahashi, Kiyonori'
'Hoshino, Norihisa'
'Takeda, Takashi'
'Satomi, Koichiro'
'Suzuki, Yasutaka'
'Noro, Shin-Ichiro'
'Nakamura, Takayoshi'
'Kawamata, Jun'
'Akutagawa, Tomoyuki'

_publ_section_title
;
 The crystal design of polar one-dimensional hydrogen-bonded copper
 coordination complexes.
;
_journal_issue 8
_journal_name_full 'Dalton transactions (Cambridge, England : 2003)'
_journal_page_first 3398
_journal_page_last 3406
_journal_paper_doi 10.1039/c5dt04865f
_journal_volume 45
_journal_year 2016
_chemical_formula_moiety 'C24 H20 Cu F2 N2 O5'
_chemical_formula_sum 'C24 H20 Cu F2 N2 O5'
_chemical_formula_weight 517.98
_space_group_IT_number 15
_symmetry_cell_setting monoclinic
_symmetry_Int_Tables_number 15
_symmetry_space_group_name_Hall '-C 2yc'
_symmetry_space_group_name_H-M 'C 1 2/c 1'
_atom_sites_solution_hydrogens geom
_atom_sites_solution_primary direct
_atom_sites_solution_secondary difmap
_audit_creation_method 'by CrystalStructure 4.0'
_audit_update_record
;
2016-01-06 deposited with the CCDC.
2016-01-06 downloaded from the CCDC.
;
_cell_angle_alpha 90.0000
_cell_angle_beta 92.1815(9)
_cell_angle_gamma 90.0000
_cell_formula_units_Z 4
_cell_length_a 15.9217(3)
_cell_length_b 6.07159(11)
_cell_length_c 23.7095(5)
_cell_measurement_reflns_used 11113
_cell_measurement_temperature 296
_cell_measurement_theta_max 68.27
_cell_measurement_theta_min 3.73
_cell_volume 2290.34(8)
_computing_cell_refinement 'RAPID AUTO'
_computing_data_collection 'RAPID AUTO (Rigaku, ????)'
_computing_data_reduction 'RAPID AUTO'
_computing_molecular_graphics 'CrystalStructure 4.0'
_computing_publication_material 'CrystalStructure 4.0 (Rigaku, 2010)'
_computing_structure_refinement 'SHELXL97 (Sheldrick, 2008)'
_computing_structure_solution 'SIR2002 (Burla, et al., 2003)'
_diffrn_ambient_temperature 296
_diffrn_detector_area_resol_mean 10.000
_diffrn_measured_fraction_theta_full 0.999
_diffrn_measured_fraction_theta_max 0.999
_diffrn_measurement_device_type 'Rigaku R-AXIS RAPID'
_diffrn_measurement_method \w
_diffrn_radiation_type 'Cu K\a'
_diffrn_radiation_wavelength 1.54187
_diffrn_reflns_av_R_equivalents 0.0724
_diffrn_reflns_limit_h_max 18
_diffrn_reflns_limit_h_min -18
_diffrn_reflns_limit_k_max 7
_diffrn_reflns_limit_k_min -7
_diffrn_reflns_limit_l_max 28
_diffrn_reflns_limit_l_min -28
_diffrn_reflns_number 18057
_diffrn_reflns_theta_full 68.20
_diffrn_reflns_theta_max 68.19
_diffrn_standards_number 0
_exptl_absorpt_coefficient_mu 1.835
_exptl_absorpt_correction_T_max 0.919
_exptl_absorpt_correction_T_min 0.654
_exptl_absorpt_correction_type multi-scan
_exptl_absorpt_process_details 'ABSCOR (Rigaku, 1995)'
_exptl_crystal_colour blue
_exptl_crystal_density_diffrn 1.502
_exptl_crystal_density_method 'not measured'
_exptl_crystal_description platelet
_exptl_crystal_F_000 1060.00
_exptl_crystal_size_max 0.130
_exptl_crystal_size_mid 0.100
_exptl_crystal_size_min 0.046
_refine_diff_density_max 0.300
_refine_diff_density_min -0.450
_refine_ls_extinction_method none
_refine_ls_goodness_of_fit_ref 1.079
_refine_ls_hydrogen_treatment constr
_refine_ls_number_parameters 156
_refine_ls_number_reflns 2102
_refine_ls_number_restraints 0
_refine_ls_R_factor_gt 0.0515
_refine_ls_shift/su_max 0.000
_refine_ls_structure_factor_coef Fsqd
_refine_ls_weighting_details 'w = 1/[\s^2^(Fo^2^)+(0.0834P)^2^+0.9434P] where P=(Fo^2^+2Fc^2^)/3'
_refine_ls_weighting_scheme calc
_refine_ls_wR_factor_ref 0.1486
_reflns_number_gt 1693
_reflns_number_total 2102
_reflns_threshold_expression F^2^>2.0\s(F^2^)
_cod_data_source_file c5dt04865f2.cif
_cod_data_source_block Crystal1
_cod_depositor_comments 'Adding full bibliography for 7037912--7037917.cif.'
_cod_database_code 7037912

loop_
_symmetry_equiv_pos_site_id
_symmetry_equiv_pos_as_xyz
1 +X,+Y,+Z
2 -X,+Y,1/2-Z
3 -X,-Y,-Z
4 +X,-Y,1/2+Z
5 1/2+X,1/2+Y,+Z
6 1/2-X,1/2+Y,1/2-Z
7 1/2-X,1/2-Y,-Z
8 1/2+X,1/2-Y,1/2+Z

loop_
_atom_site_label
_atom_site_type_symbol
_atom_site_fract_x
_atom_site_fract_y
_atom_site_fract_z
_atom_site_U_iso_or_equiv
_atom_site_adp_type
_atom_site_occupancy
_atom_site_symmetry_multiplicity
_atom_site_calc_flag
_atom_site_refinement_flags
Cu1 Cu 0.5000 0.22714(10) 0.2500 0.0527(3) Uani 1.0 4 d .
F1 F 0.3499(3) 0.2238(6) -0.08214(11) 0.1665(18) Uani 1.0 8 d .
O1 O 0.44240(14) 0.2327(4) 0.17635(9) 0.0601(6) Uani 1.0 8 d .
O2 O 0.45533(16) -0.1264(5) 0.15980(9) 0.0792(8) Uani 1.0 8 d .
O3 O 0.5000 0.6018(5) 0.2500 0.0703(9) Uani 1.0 4 d .
N1 N 0.61020(15) 0.1918(5) 0.21108(10) 0.0534(6) Uani 1.0 8 d .
C1 C 0.43959(18) 0.0630(6) 0.14469(12) 0.0571(8) Uani 1.0 8 d .
C2 C 0.41426(19) 0.1071(6) 0.08375(12) 0.0605(8) Uani 1.0 8 d .
C3 C 0.4097(4) 0.3143(8) 0.06334(17) 0.1064(17) Uani 1.0 8 d .
C4 C 0.3884(5) 0.3549(10) 0.00688(19) 0.144(3) Uani 1.0 8 d .
C5 C 0.3702(4) 0.1836(10) -0.02661(18) 0.1113(18) Uani 1.0 8 d .
C6 C 0.3741(4) -0.0215(9) -0.00878(18) 0.132(3) Uani 1.0 8 d .
C7 C 0.3965(4) -0.0605(8) 0.04728(16) 0.1113(18) Uani 1.0 8 d .
C8 C 0.6370(2) 0.3434(7) 0.17533(13) 0.0653(9) Uani 1.0 8 d .
C9 C 0.7131(3) 0.3289(8) 0.15062(15) 0.0786(11) Uani 1.0 8 d .
C10 C 0.7638(3) 0.1514(8) 0.16183(15) 0.0775(11) Uani 1.0 8 d .
C11 C 0.7358(2) -0.0097(7) 0.19727(14) 0.0720(10) Uani 1.0 8 d .
C12 C 0.6593(2) 0.0161(6) 0.22113(13) 0.0630(8) Uani 1.0 8 d .
H3 H 0.4210 0.4322 0.0875 0.1277 Uiso 1.0 8 calc R
H3A H 0.4832 0.6468 0.2190 0.0844 Uiso 1.0 8 calc R
H4 H 0.3870 0.4978 -0.0072 0.1725 Uiso 1.0 8 calc R
H6 H 0.3621 -0.1377 -0.0333 0.1587 Uiso 1.0 8 calc R
H7 H 0.3995 -0.2049 0.0603 0.1336 Uiso 1.0 8 calc R
H8 H 0.6027 0.4638 0.1668 0.0784 Uiso 1.0 8 calc R
H9 H 0.7302 0.4391 0.1264 0.0943 Uiso 1.0 8 calc R
H10 H 0.8161 0.1398 0.1459 0.0930 Uiso 1.0 8 calc R
H11 H 0.7682 -0.1343 0.2049 0.0864 Uiso 1.0 8 calc R
H12 H 0.6409 -0.0929 0.2453 0.0756 Uiso 1.0 8 calc R

loop_
_atom_site_aniso_label
_atom_site_aniso_U_11
_atom_site_aniso_U_22
_atom_site_aniso_U_33
_atom_site_aniso_U_12
_atom_site_aniso_U_13
_atom_site_aniso_U_23
Cu1 0.0510(4) 0.0590(5) 0.0474(4) 0.0000 -0.0072(3) 0.0000
F1 0.296(6) 0.136(3) 0.0617(16) 0.010(3) -0.062(3) 0.0071(15)
O1 0.0601(13) 0.0723(15) 0.0469(11) 0.0037(10) -0.0109(9) -0.0069(10)
O2 0.107(2) 0.0664(17) 0.0632(15) -0.0083(14) -0.0123(13) 0.0103(12)
O3 0.099(3) 0.0517(19) 0.0582(19) 0.0000 -0.0200(18) 0.0000
N1 0.0506(14) 0.0616(16) 0.0472(13) -0.0014(12) -0.0061(10) -0.0010(11)
C1 0.0538(17) 0.067(3) 0.0498(16) -0.0059(15) -0.0035(13) 0.0047(15)
C2 0.0652(19) 0.066(3) 0.0494(17) -0.0037(16) -0.0048(14) -0.0016(14)
C3 0.182(5) 0.070(3) 0.064(3) 0.029(3) -0.031(3) -0.009(2)
C4 0.276(8) 0.080(4) 0.071(3) 0.037(5) -0.052(4) 0.003(3)
C5 0.174(6) 0.099(4) 0.058(3) 0.007(4) -0.032(3) 0.002(3)
C6 0.248(7) 0.085(4) 0.060(3) -0.025(4) -0.040(4) -0.008(3)
C7 0.207(6) 0.065(3) 0.060(3) -0.020(3) -0.025(3) -0.0013(19)
C8 0.065(2) 0.069(3) 0.0623(19) -0.0008(17) -0.0001(15) 0.0053(16)
C9 0.077(3) 0.090(3) 0.070(3) -0.011(3) 0.0131(18) 0.006(2)
C10 0.056(2) 0.102(3) 0.074(3) -0.001(2) 0.0055(16) -0.009(3)
C11 0.0592(19) 0.083(3) 0.074(3) 0.0135(19) -0.0048(16) -0.0057(19)
C12 0.0607(18) 0.067(3) 0.0606(18) -0.0001(16) -0.0067(14) 0.0045(16)

loop_
_atom_type_symbol
_atom_type_description
_atom_type_scat_dispersion_real
_atom_type_scat_dispersion_imag
_atom_type_scat_source
C C 0.0181 0.0091
;
International Tables for Crystallography
(1992, Vol. C, Tables 4.2.6.8 and 6.1.1.4)
;
O O 0.0492 0.0322
;
International Tables for Crystallography
(1992, Vol. C, Tables 4.2.6.8 and 6.1.1.4)
;
N N 0.0311 0.0180
;
International Tables for Crystallography
(1992, Vol. C, Tables 4.2.6.8 and 6.1.1.4)
;
H H 0.0000 0.0000
;
International Tables for Crystallography
(1992, Vol. C, Table 6.1.1.4)
;
Cu Cu -1.9646 0.5888
;
International Tables for Crystallography
(1992, Vol. C, Tables 4.2.6.8 and 6.1.1.4)
;
F F 0.0727 0.0534
;
International Tables for Crystallography
(1992, Vol. C, Tables 4.2.6.8 and 6.1.1.4)
;

loop_
_geom_angle_atom_site_label_1
_geom_angle_atom_site_label_2
_geom_angle_atom_site_label_3
_geom_angle
_geom_angle_publ_flag
_geom_angle_site_symmetry_1
_geom_angle_site_symmetry_3
O1 Cu1 O1 178.00(10) yes . 2_655
O1 Cu1 N1 88.84(10) yes . .
O1 Cu1 N1 91.37(10) yes . 2_655
O1 Cu1 N1 91.37(10) yes 2_655 .
O1 Cu1 N1 88.84(10) yes 2_655 2_655
N1 Cu1 N1 167.84(11) yes . 2_655
Cu1 O1 C1 121.4(2) yes . .
Cu1 N1 C8 121.4(3) yes . .
Cu1 N1 C12 120.9(2) yes . .
C8 N1 C12 117.6(3) yes . .
O1 C1 O2 125.7(3) yes . .
O1 C1 C2 115.0(3) yes . .
O2 C1 C2 119.3(3) yes . .
C1 C2 C3 121.2(4) yes . .
C1 C2 C7 121.2(4) yes . .
C3 C2 C7 117.6(4) yes . .
C2 C3 C4 121.2(5) yes . .
C3 C4 C5 118.3(5) yes . .
F1 C5 C4 118.2(5) yes . .
F1 C5 C6 119.0(5) yes . .
C4 C5 C6 122.7(5) yes . .
C5 C6 C7 118.6(5) yes . .
C2 C7 C6 121.5(5) yes . .
N1 C8 C9 122.6(4) yes . .
C8 C9 C10 119.6(4) yes . .
C9 C10 C11 118.5(4) yes . .
C10 C11 C12 119.0(4) yes . .
N1 C12 C11 122.7(4) yes . .
H3A O3 H3A 141.046 no . 2_655
C2 C3 H3 119.377 no . .
C4 C3 H3 119.395 no . .
C3 C4 H4 120.838 no . .
C5 C4 H4 120.818 no . .
C5 C6 H6 120.722 no . .
C7 C6 H6 120.716 no . .
C2 C7 H7 119.234 no . .
C6 C7 H7 119.234 no . .
N1 C8 H8 118.713 no . .
C9 C8 H8 118.711 no . .
C8 C9 H9 120.207 no . .
C10 C9 H9 120.224 no . .
C9 C10 H10 120.766 no . .
C11 C10 H10 120.756 no . .
C10 C11 H11 120.481 no . .
C12 C11 H11 120.491 no . .
N1 C12 H12 118.670 no . .
C11 C12 H12 118.675 no . .

loop_
_geom_bond_atom_site_label_1
_geom_bond_atom_site_label_2
_geom_bond_distance
_geom_bond_publ_flag
_geom_bond_site_symmetry_2
Cu1 O1 1.942(3) yes .
Cu1 O1 1.942(3) yes 2_655
Cu1 N1 2.025(3) yes .
Cu1 N1 2.025(3) yes 2_655
F1 C5 1.366(6) yes .
O1 C1 1.275(4) yes .
O2 C1 1.228(5) yes .
N1 C8 1.332(5) yes .
N1 C12 1.339(5) yes .
C1 C2 1.509(4) yes .
C2 C3 1.349(6) yes .
C2 C7 1.358(6) yes .
C3 C4 1.390(7) yes .
C4 C5 1.334(8) yes .
C5 C6 1.316(8) yes .
C6 C7 1.383(6) yes .
C8 C9 1.368(5) yes .
C9 C10 1.366(6) yes .
C10 C11 1.375(6) yes .
C11 C12 1.370(5) yes .
O3 H3A 0.820 no .
O3 H3A 0.820 no 2_655
C3 H3 0.930 no .
C4 H4 0.930 no .
C6 H6 0.930 no .
C7 H7 0.930 no .
C8 H8 0.930 no .
C9 H9 0.930 no .
C10 H10 0.930 no .
C11 H11 0.930 no .
C12 H12 0.930 no .

loop_
_geom_contact_atom_site_label_1
_geom_contact_atom_site_label_2
_geom_contact_distance
_geom_contact_publ_flag
_geom_contact_site_symmetry_2
Cu1 O2 3.094(3) no .
Cu1 O2 3.094(3) no 2_655
Cu1 C1 2.823(3) no 2_655
Cu1 C8 2.947(4) no 2_655
Cu1 C12 2.946(4) no 2_655
F1 C3 3.586(5) no .
F1 C7 3.574(5) no .
O1 C3 2.755(5) no .
O1 C7 3.591(5) no .
O1 C8 3.172(4) no .
O1 C12 3.250(4) no 2_655
O2 N1 3.326(4) no .
O2 C3 3.576(6) no .
O2 C7 2.822(5) no .
O2 C12 3.528(4) no 2_655
N1 C1 3.185(4) no .
N1 C10 2.761(5) no .
C2 C5 2.723(6) no .
C3 C6 2.707(7) no .
C4 C7 2.699(7) no .
C8 C11 2.697(6) no .
C9 C12 2.691(6) no .
Cu1 O3 2.275(3) no .
F1 C8 3.445(5) no 3_665
F1 C9 3.301(6) no 3_665
F1 C10 3.432(6) no 3_655
F1 C11 3.274(5) no 3_655
O1 O3 2.965(4) no .
O2 O3 2.773(3) no 1_545
O2 C10 3.336(5) no 5_445
O3 Cu1 2.275(3) no .
O3 O1 2.965(4) no .
O3 O1 2.965(4) no 2_655
O3 O2 2.773(3) no 1_565
O3 O2 2.773(3) no 2_665
O3 N1 3.201(4) no .
O3 N1 3.201(4) no 2_655
O3 C8 3.264(4) no .
O3 C8 3.264(4) no 2_655
N1 O3 3.201(4) no .
C8 F1 3.445(5) no 3_665
C8 O3 3.264(4) no .
C9 F1 3.301(6) no 3_665
C10 F1 3.432(6) no 3_655
C10 O2 3.336(5) no 5_555
C11 F1 3.274(5) no 3_655
Cu1 H8 2.9786 no .
Cu1 H8 2.9786 no 2_655
Cu1 H12 2.9726 no .
Cu1 H12 2.9726 no 2_655
F1 H4 2.4889 no .
F1 H6 2.4857 no .
O1 H3 2.4427 no .
O1 H8 2.9288 no .
O1 H12 3.0506 no 2_655
O2 H7 2.5343 no .
O2 H12 3.5239 no .
O2 H12 2.7776 no 2_655
N1 H9 3.1988 no .
N1 H11 3.2090 no .
C1 H3 2.6308 no .
C1 H7 2.6381 no .
C1 H8 3.5832 no .
C1 H12 3.0980 no 2_655
C2 H4 3.2239 no .
C2 H6 3.2296 no .
C3 H7 3.1573 no .
C4 H6 3.1621 no .
C5 H3 3.1758 no .
C5 H7 3.1552 no .
C6 H4 3.1600 no .
C7 H3 3.1596 no .
C8 H10 3.2084 no .
C8 H12 3.1244 no .
C9 H11 3.2012 no .
C10 H8 3.1957 no .
C10 H12 3.2000 no .
C11 H9 3.2010 no .
C12 H8 3.1256 no .
C12 H10 3.2117 no .
H3 H4 2.3238 no .
H3 H8 3.3954 no .
H6 H7 2.3127 no .
H8 H9 2.2832 no .
H9 H10 2.3100 no .
H10 H11 2.3222 no .
H11 H12 2.2884 no .
Cu1 H3A 2.6630 no .
Cu1 H3A 2.6630 no 2_655
F1 H8 2.8838 no 3_665
F1 H9 2.6101 no 3_665
F1 H11 3.4481 no 3_655
O1 H3A 2.7775 no .
O1 H10 3.2505 no 5_455
O1 H11 2.9910 no 5_455
O2 H3 3.2168 no 1_545
O2 H3A 2.0033 no 1_545
O2 H3A 3.3016 no 2_645
O2 H8 3.4200 no 1_545
O2 H10 2.6427 no 5_445
O3 H8 2.7405 no .
O3 H8 2.7405 no 2_655
O3 H12 2.9152 no 1_565
O3 H12 2.9152 no 2_665
N1 H3A 3.4334 no .
N1 H3A 3.5748 no 2_655
N1 H11 2.9215 no 6_655
C1 H3A 3.1424 no 1_545
C1 H9 3.4289 no 5_445
C1 H10 3.2364 no 5_445
C2 H9 3.2975 no 5_445
C2 H10 3.5831 no 5_445
C3 H7 2.9244 no 1_565
C3 H10 3.1905 no 5_455
C4 H6 3.2474 no 1_565
C4 H7 2.9602 no 1_565
C6 H4 2.9256 no 1_545
C7 H3 3.2432 no 1_545
C7 H4 2.9776 no 1_545
C7 H9 3.3023 no 5_445
C7 H10 3.2622 no 5_445
C8 H3A 3.2653 no .
C8 H6 3.5914 no 3_655
C8 H11 3.1667 no 6_655
C9 H6 3.2033 no 3_655
C9 H11 3.4337 no 6_655
C9 H12 3.3595 no 6_655
C10 H3 3.3884 no 5_545
C10 H6 3.5837 no 3_655
C10 H7 3.4089 no 5_555
C10 H11 3.4722 no 6_655
C10 H12 3.0515 no 6_655
C11 H11 3.2538 no 6_655
C11 H12 3.4516 no 6_655
C12 H3A 3.5901 no 1_545
C12 H3A 3.5264 no 2_645
C12 H11 2.9591 no 6_655
H3 O2 3.2168 no 1_565
H3 C7 3.2432 no 1_565
H3 C10 3.3884 no 5_455
H3 H3A 3.4872 no .
H3 H7 2.3174 no 1_565
H3 H10 2.5443 no 5_455
H3A Cu1 2.6630 no .
H3A O1 2.7775 no .
H3A O2 2.0033 no 1_565
H3A O2 3.3016 no 2_665
H3A N1 3.4334 no .
H3A N1 3.5748 no 2_655
H3A C1 3.1424 no 1_565
H3A C8 3.2653 no .
H3A C12 3.5901 no 1_565
H3A C12 3.5264 no 2_665
H3A H3 3.4872 no .
H3A H8 2.5627 no .
H3A H8 3.2734 no 2_655
H3A H10 3.1196 no 5_455
H3A H12 3.0120 no 1_565
H3A H12 2.6911 no 2_665
H4 C6 2.9256 no 1_565
H4 C7 2.9776 no 1_565
H4 H6 2.3276 no 1_565
H4 H7 2.4152 no 1_565
H4 H9 3.3480 no 3_665
H6 C4 3.2474 no 1_545
H6 C8 3.5914 no 3_655
H6 C9 3.2033 no 3_655
H6 C10 3.5837 no 3_655
H6 H4 2.3276 no 1_545
H6 H9 3.1823 no 3_655
H7 C3 2.9244 no 1_545
H7 C4 2.9602 no 1_545
H7 C10 3.4089 no 5_445
H7 H3 2.3174 no 1_545
H7 H4 2.4152 no 1_545
H7 H9 3.2871 no 5_445
H7 H10 2.6408 no 5_445
H8 F1 2.8838 no 3_665
H8 O2 3.4200 no 1_565
H8 O3 2.7405 no .
H8 H3A 2.5627 no .
H8 H3A 3.2734 no 2_655
H8 H12 3.3147 no 1_565
H9 F1 2.6101 no 3_665
H9 C1 3.4289 no 5_555
H9 C2 3.2975 no 5_555
H9 C7 3.3023 no 5_555
H9 H4 3.3480 no 3_665
H9 H6 3.1823 no 3_655
H9 H7 3.2871 no 5_555
H9 H11 3.2344 no 1_565
H10 O1 3.2505 no 5_545
H10 O2 2.6427 no 5_555
H10 C1 3.2364 no 5_555
H10 C2 3.5831 no 5_555
H10 C3 3.1905 no 5_545
H10 C7 3.2622 no 5_555
H10 H3 2.5443 no 5_545
H10 H3A 3.1196 no 5_545
H10 H7 2.6408 no 5_555
H10 H12 3.1037 no 6_655
H11 F1 3.4481 no 3_655
H11 O1 2.9910 no 5_545
H11 N1 2.9215 no 6_645
H11 C8 3.1667 no 6_645
H11 C9 3.4337 no 6_645
H11 C10 3.4722 no 6_645
H11 C11 3.2538 no 6_645
H11 C12 2.9591 no 6_645
H11 H9 3.2344 no 1_545
H11 H12 3.3337 no 6_645
H12 O3 2.9152 no 1_545
H12 C9 3.3595 no 6_645
H12 C10 3.0515 no 6_645
H12 C11 3.4516 no 6_645
H12 H3A 3.0120 no 1_545
H12 H3A 2.6911 no 2_645
H12 H8 3.3147 no 1_545
H12 H10 3.1037 no 6_645
H12 H11 3.3337 no 6_655

loop_
_geom_hbond_atom_site_label_D
_geom_hbond_atom_site_label_H
_geom_hbond_atom_site_label_A
_geom_hbond_site_symmetry_H
_geom_hbond_site_symmetry_A
_geom_hbond_distance_DA
_geom_hbond_distance_DH
_geom_hbond_distance_HA
_geom_hbond_angle_DHA
_geom_hbond_publ_flag
O3 H3A O2 . 1_565 2.773(3) 0.820 2.003 156.0 no
O3 H3A O2 2_655 2_665 2.773(3) 0.820 2.003 156.0 no

loop_
_geom_torsion_atom_site_label_1
_geom_torsion_atom_site_label_2
_geom_torsion_atom_site_label_3
_geom_torsion_atom_site_label_4
_geom_torsion
_geom_torsion_publ_flag
_geom_torsion_site_symmetry_1
_geom_torsion_site_symmetry_3
_geom_torsion_site_symmetry_4
O1 Cu1 N1 C8 60.38(18) no . . .
O1 Cu1 N1 C12 -120.65(18) no . . .
N1 Cu1 O1 C1 67.12(18) no . . .
O1 Cu1 N1 C8 -117.63(18) no . 2_655 2_655
O1 Cu1 N1 C12 61.35(18) no . 2_655 2_655
N1 Cu1 O1 C1 -100.71(18) no 2_655 . .
O1 Cu1 N1 C8 -117.63(18) no 2_655 . .
O1 Cu1 N1 C12 61.35(18) no 2_655 . .
N1 Cu1 O1 C1 -100.71(18) no . 2_655 2_655
O1 Cu1 N1 C8 60.38(18) no 2_655 2_655 2_655
O1 Cu1 N1 C12 -120.65(18) no 2_655 2_655 2_655
N1 Cu1 O1 C1 67.12(18) no 2_655 2_655 2_655
Cu1 O1 C1 O2 16.1(4) no . . .
Cu1 O1 C1 C2 -164.05(15) no . . .
Cu1 N1 C8 C9 176.70(19) no . . .
Cu1 N1 C12 C11 -177.48(18) no . . .
C8 N1 C12 C11 1.5(5) no . . .
C12 N1 C8 C9 -2.3(5) no . . .
O1 C1 C2 C3 11.0(4) no . . .
O1 C1 C2 C7 -170.1(3) no . . .
O2 C1 C2 C3 -169.1(3) no . . .
O2 C1 C2 C7 9.8(5) no . . .
C1 C2 C3 C4 178.4(4) no . . .
C1 C2 C7 C6 -179.3(4) no . . .
C3 C2 C7 C6 -0.4(7) no . . .
C7 C2 C3 C4 -0.6(7) no . . .
C2 C3 C4 C5 1.8(9) no . . .
C3 C4 C5 F1 -179.5(5) no . . .
C3 C4 C5 C6 -2.2(10) no . . .
F1 C5 C6 C7 178.6(5) no . . .
C4 C5 C6 C7 1.3(10) no . . .
C5 C6 C7 C2 0.0(9) no . . .
N1 C8 C9 C10 1.1(6) no . . .
C8 C9 C10 C11 0.9(6) no . . .
C9 C10 C11 C12 -1.7(5) no . . .
C10 C11 C12 N1 0.4(5) no . . .
